data_4086432
loop_
_publ_author_name
'Gao, Bao'
'Liu, Song'
'Lan, Yu'
'Huang, Hanmin'

_publ_section_title
;
 Rhodium-Catalyzed Cyclocarbonylation of Ketimines via C--H Bond
 Activation
;
_journal_issue 10
_journal_name_full Organometallics
_journal_page_first 1480
_journal_paper_doi 10.1021/acs.organomet.6b00072
_journal_volume 35
_journal_year 2016
_chemical_formula_sum 'C19 H17 O4'
_chemical_formula_weight 309.33
_chemical_name_systematic
; 
 ? 
;
_space_group_IT_number 14
_symmetry_cell_setting monoclinic
_symmetry_space_group_name_Hall '-P 2yn'
_symmetry_space_group_name_H-M 'P 1 21/n 1'
_atom_sites_solution_hydrogens geom
_atom_sites_solution_primary direct
_atom_sites_solution_secondary difmap
_audit_creation_method SHELXL-97
_cell_angle_alpha 90.00
_cell_angle_beta 108.119(2)
_cell_angle_gamma 90.00
_cell_formula_units_Z 4
_cell_length_a 13.7169(15)
_cell_length_b 7.4369(9)
_cell_length_c 15.9131(19)
_cell_measurement_reflns_used 4421
_cell_measurement_temperature 296(2)
_cell_measurement_theta_max 30.41
_cell_measurement_theta_min 2.69
_cell_volume 1542.8(3)
_computing_cell_refinement 'Bruker SMART'
_computing_data_collection 'Bruker SMART APEX II'
_computing_data_reduction 'Bruker SMART'
_computing_structure_refinement 'SHELXL-97 (Sheldrick, 2008)'
_computing_structure_solution 'SHELXS-97 (Sheldrick, 2008)'
_diffrn_ambient_temperature 296(2)
_diffrn_measured_fraction_theta_full 0.996
_diffrn_measured_fraction_theta_max 0.996
_diffrn_measurement_device_type 'Bruker APEX II area detector'
_diffrn_measurement_method '\w scan'
_diffrn_radiation_monochromator graphite
_diffrn_radiation_source 'fine-focus sealed tube'
_diffrn_radiation_type MoK\a
_diffrn_radiation_wavelength 0.71073
_diffrn_reflns_av_R_equivalents 0.0217
_diffrn_reflns_av_sigmaI/netI 0.0237
_diffrn_reflns_limit_h_max 16
_diffrn_reflns_limit_h_min -13
_diffrn_reflns_limit_k_max 8
_diffrn_reflns_limit_k_min -8
_diffrn_reflns_limit_l_max 18
_diffrn_reflns_limit_l_min -18
_diffrn_reflns_number 7490
_diffrn_reflns_theta_full 25.00
_diffrn_reflns_theta_max 25.00
_diffrn_reflns_theta_min 2.69
_exptl_absorpt_coefficient_mu 0.093
_exptl_absorpt_correction_T_max 0.9744
_exptl_absorpt_correction_T_min 0.9726
_exptl_absorpt_correction_type multi-scan
_exptl_absorpt_process_details SADABS
_exptl_crystal_colour yellow
_exptl_crystal_density_diffrn 1.332
_exptl_crystal_density_method 'not measured'
_exptl_crystal_description block
_exptl_crystal_F_000 652
_exptl_crystal_size_max 0.30
_exptl_crystal_size_mid 0.28
_exptl_crystal_size_min 0.28
_refine_diff_density_max 0.752
_refine_diff_density_min -0.272
_refine_diff_density_rms 0.047
_refine_ls_extinction_coef 0.044(3)
_refine_ls_extinction_expression Fc^*^=kFc[1+0.001xFc^2^\l^3^/sin(2\q)]^-1/4^
_refine_ls_extinction_method SHELXL
_refine_ls_goodness_of_fit_ref 1.005
_refine_ls_hydrogen_treatment mixed
_refine_ls_matrix_type full
_refine_ls_number_parameters 212
_refine_ls_number_reflns 2701
_refine_ls_number_restraints 15
_refine_ls_restrained_S_all 1.025
_refine_ls_R_factor_all 0.0541
_refine_ls_R_factor_gt 0.0482
_refine_ls_shift/su_max 0.000
_refine_ls_shift/su_mean 0.000
_refine_ls_structure_factor_coef Fsqd
_refine_ls_weighting_details 'calc w=1/[\s^2^(Fo^2^)+(0.0560P)^2^+1.4000P] where P=(Fo^2^+2Fc^2^)/3'
_refine_ls_weighting_scheme calc
_refine_ls_wR_factor_gt 0.1320
_refine_ls_wR_factor_ref 0.1372
_reflns_number_gt 2355
_reflns_number_total 2701
_reflns_threshold_expression >2sigma(I)
_cod_data_source_file om6b00072_si_003.cif
_cod_data_source_block 1
_cod_depositor_comments
;
The following automatic conversions were performed:

'_symmetry_cell_setting' value 'Monoclinic' changed to 'monoclinic'
according to
/usr/data/users/saulius/crontab/automatic-downloads/rss-feeds/ACS/lib/dictionaries/cif_core.dic
dictionary named 'cif_core.dic' version 2.4.2 from 2011-04-26.

'_exptl_absorpt_correction_type' value 'Multi-scan' changed to
'multi-scan' according to
/usr/data/users/saulius/crontab/automatic-downloads/rss-feeds/ACS/lib/dictionaries/cif_core.dic
dictionary named 'cif_core.dic' version 2.4.2 from 2011-04-26.

Automatic conversion script
Id: cif_fix_values 4268 2015-11-12 08:31:59Z antanas 

 Adding full bibliography for 4086431--4086433.cif.
;
_cod_original_sg_symbol_H-M P2(1)/n
_cod_database_code 4086432

loop_
_symmetry_equiv_pos_as_xyz
'x, y, z'
'-x+1/2, y+1/2, -z+1/2'
'-x, -y, -z'
'x-1/2, -y-1/2, z-1/2'

loop_
_atom_site_label
_atom_site_type_symbol
_atom_site_fract_x
_atom_site_fract_y
_atom_site_fract_z
_atom_site_U_iso_or_equiv
_atom_site_adp_type
_atom_site_occupancy
_atom_site_symmetry_multiplicity
_atom_site_calc_flag
_atom_site_refinement_flags
O1 O -0.00106(15) 0.2983(3) 0.69606(12) 0.0612(5) Uani 1 1 d .
O2 O 0.17401(13) 0.2144(2) 0.42988(11) 0.0544(5) Uani 1 1 d .
O3 O -0.20549(12) 0.7480(3) 0.83907(10) 0.0518(5) Uani 1 1 d .
O4 O -0.07889(12) 0.7790(2) 0.99710(10) 0.0512(5) Uani 1 1 d .
C1 C -0.10479(15) 0.7114(3) 0.84783(14) 0.0380(5) Uani 1 1 d .
C2 C -0.06896(16) 0.6640(3) 0.77885(14) 0.0393(5) Uani 1 1 d .
H2 H -0.1142 0.6536 0.7218 0.047 Uiso 1 1 calc R
C3 C 0.03563(16) 0.6316(3) 0.79516(14) 0.0398(4) Uani 1 1 d U
C4 C 0.10262(17) 0.6453(4) 0.87944(17) 0.0507(6) Uani 1 1 d .
H4 H 0.1721 0.6224 0.8900 0.061 Uiso 1 1 calc R
C5 C 0.06685(17) 0.6934(3) 0.94884(16) 0.0484(6) Uani 1 1 d .
H5 H 0.1126 0.7028 1.0057 0.058 Uiso 1 1 calc R
C6 C -0.03607(17) 0.7272(3) 0.93424(14) 0.0399(5) Uani 1 1 d .
C7 C -0.0115(2) 0.7986(4) 1.08571(16) 0.0563(7) Uani 1 1 d .
H7A H 0.0189 0.6844 1.1070 0.084 Uiso 1 1 calc R
H7B H -0.0497 0.8410 1.1231 0.084 Uiso 1 1 calc R
H7C H 0.0415 0.8836 1.0865 0.084 Uiso 1 1 calc R
C8 C -0.27796(17) 0.7330(4) 0.75286(15) 0.0495(6) Uani 1 1 d .
H8A H -0.2602 0.8159 0.7137 0.074 Uiso 1 1 calc R
H8B H -0.3453 0.7606 0.7555 0.074 Uiso 1 1 calc R
H8C H -0.2771 0.6126 0.7314 0.074 Uiso 1 1 calc R
C9 C 0.07132(15) 0.5827(3) 0.72232(14) 0.0358(4) Uani 1 1 d U
C10 C 0.04931(16) 0.4193(3) 0.67852(15) 0.0399(4) Uani 1 1 d U
C11 C 0.10033(15) 0.4255(3) 0.60895(14) 0.0385(5) Uani 1 1 d .
C12 C 0.10273(16) 0.2942(3) 0.54763(14) 0.0411(5) Uani 1 1 d .
H12 H 0.0677 0.1860 0.5444 0.049 Uiso 1 1 calc R
C13 C 0.15989(16) 0.3315(3) 0.49119(14) 0.0417(5) Uani 1 1 d .
C14 C 0.21045(17) 0.4971(3) 0.49588(15) 0.0471(6) Uani 1 1 d .
H14 H 0.2470 0.5208 0.4567 0.057 Uiso 1 1 calc R
C15 C 0.20688(17) 0.6254(3) 0.55754(16) 0.0464(6) Uani 1 1 d .
H15 H 0.2414 0.7341 0.5608 0.056 Uiso 1 1 calc R
C16 C 0.15064(15) 0.5888(3) 0.61471(14) 0.0396(5) Uani 1 1 d .
C17 C 0.13297(16) 0.6950(3) 0.68687(16) 0.0439(6) Uani 1 1 d .
C18 C 0.1210(2) 0.0467(4) 0.4177(2) 0.0659(8) Uani 1 1 d .
H18A H 0.1430 -0.0211 0.4717 0.099 Uiso 1 1 calc R
H18B H 0.1357 -0.0197 0.3714 0.099 Uiso 1 1 calc R
H18C H 0.0485 0.0682 0.4020 0.099 Uiso 1 1 calc R
C19 C 0.1646(2) 0.8587(4) 0.7143(2) 0.0614(7) Uani 1 1 d .
H19A H 0.1467 0.9100 0.7608 0.074 Uiso 1 1 calc R
H19B H 0.2048 0.9228 0.6872 0.074 Uiso 1 1 calc R

loop_
_atom_site_aniso_label
_atom_site_aniso_U_11
_atom_site_aniso_U_22
_atom_site_aniso_U_33
_atom_site_aniso_U_23
_atom_site_aniso_U_13
_atom_site_aniso_U_12
O1 0.0706(12) 0.0593(11) 0.0697(12) -0.0152(9) 0.0452(10) -0.0248(9)
O2 0.0584(10) 0.0656(11) 0.0460(9) -0.0083(8) 0.0260(8) -0.0061(9)
O3 0.0348(8) 0.0812(12) 0.0391(8) -0.0021(8) 0.0110(7) 0.0121(8)
O4 0.0479(9) 0.0689(11) 0.0357(8) -0.0060(8) 0.0111(7) 0.0105(8)
C1 0.0317(10) 0.0421(12) 0.0400(11) 0.0012(9) 0.0109(9) 0.0040(9)
C2 0.0355(11) 0.0452(12) 0.0366(11) -0.0016(9) 0.0104(9) -0.0010(9)
C3 0.0349(8) 0.0435(9) 0.0445(9) -0.0074(7) 0.0175(7) -0.0040(7)
C4 0.0304(11) 0.0617(15) 0.0574(14) -0.0128(12) 0.0100(10) 0.0009(10)
C5 0.0389(12) 0.0579(15) 0.0422(12) -0.0091(11) 0.0035(10) 0.0020(11)
C6 0.0415(12) 0.0405(12) 0.0372(11) -0.0024(9) 0.0114(9) 0.0034(9)
C7 0.0642(16) 0.0628(16) 0.0365(12) -0.0068(11) 0.0080(11) 0.0044(13)
C8 0.0354(12) 0.0657(16) 0.0445(13) 0.0023(11) 0.0082(10) 0.0083(11)
C9 0.0295(7) 0.0407(8) 0.0429(8) -0.0067(6) 0.0194(6) -0.0056(6)
C10 0.0339(8) 0.0439(9) 0.0459(9) -0.0071(7) 0.0183(7) -0.0061(7)
C11 0.0310(10) 0.0453(12) 0.0407(11) 0.0019(9) 0.0132(9) -0.0010(9)
C12 0.0365(11) 0.0454(13) 0.0428(12) 0.0010(10) 0.0144(9) -0.0034(9)
C13 0.0364(11) 0.0542(14) 0.0346(11) 0.0028(10) 0.0113(9) 0.0040(10)
C14 0.0434(12) 0.0580(15) 0.0448(12) 0.0099(11) 0.0208(10) -0.0010(11)
C15 0.0418(12) 0.0460(13) 0.0542(14) 0.0090(11) 0.0191(10) -0.0034(10)
C16 0.0303(10) 0.0439(12) 0.0444(12) 0.0043(10) 0.0113(9) 0.0016(9)
C17 0.0340(11) 0.0463(13) 0.0526(13) 0.0001(10) 0.0151(10) -0.0021(10)
C18 0.084(2) 0.0584(17) 0.0650(17) -0.0094(14) 0.0364(15) -0.0044(15)
C19 0.0644(16) 0.0537(16) 0.0723(18) -0.0112(14) 0.0301(14) -0.0150(13)

loop_
_atom_type_symbol
_atom_type_description
_atom_type_scat_dispersion_real
_atom_type_scat_dispersion_imag
_atom_type_scat_source
C C 0.0033 0.0016 'International Tables Vol C Tables 4.2.6.8 and 6.1.1.4'
H H 0.0000 0.0000 'International Tables Vol C Tables 4.2.6.8 and 6.1.1.4'
O O 0.0106 0.0060 'International Tables Vol C Tables 4.2.6.8 and 6.1.1.4'

loop_
_geom_angle_atom_site_label_1
_geom_angle_atom_site_label_2
_geom_angle_atom_site_label_3
_geom_angle
C13 O2 C18 118.33(19)
C1 O3 C8 117.44(17)
C6 O4 C7 117.20(18)
O3 C1 C2 124.47(19)
O3 C1 C6 115.43(18)
C2 C1 C6 120.10(19)
C1 C2 C3 119.7(2)
C1 C2 H2 120.2
C3 C2 H2 120.2
C4 C3 C2 120.3(2)
C4 C3 C9 120.91(19)
C2 C3 C9 118.76(19)
C3 C4 C5 120.1(2)
C3 C4 H4 120.0
C5 C4 H4 120.0
C6 C5 C4 120.6(2)
C6 C5 H5 119.7
C4 C5 H5 119.7
O4 C6 C5 125.4(2)
O4 C6 C1 115.41(19)
C5 C6 C1 119.2(2)
O4 C7 H7A 109.5
O4 C7 H7B 109.5
H7A C7 H7B 109.5
O4 C7 H7C 109.5
H7A C7 H7C 109.5
H7B C7 H7C 109.5
O3 C8 H8A 109.5
O3 C8 H8B 109.5
H8A C8 H8B 109.5
O3 C8 H8C 109.5
H8A C8 H8C 109.5
H8B C8 H8C 109.5
C10 C9 C17 112.21(18)
C10 C9 C3 123.44(19)
C17 C9 C3 124.3(2)
O1 C10 C9 125.6(2)
O1 C10 C11 128.8(2)
C9 C10 C11 105.56(18)
C16 C11 C12 122.9(2)
C16 C11 C10 108.60(19)
C12 C11 C10 128.5(2)
C11 C12 C13 117.0(2)
C11 C12 H12 121.5
C13 C12 H12 121.5
O2 C13 C12 124.6(2)
O2 C13 C14 114.82(19)
C12 C13 C14 120.6(2)
C15 C14 C13 121.2(2)
C15 C14 H14 119.4
C13 C14 H14 119.4
C14 C15 C16 118.6(2)
C14 C15 H15 120.7
C16 C15 H15 120.7
C11 C16 C15 119.7(2)
C11 C16 C17 108.77(19)
C15 C16 C17 131.6(2)
C19 C17 C9 125.7(2)
C19 C17 C16 129.4(2)
C9 C17 C16 104.85(19)
O2 C18 H18A 109.5
O2 C18 H18B 109.5
H18A C18 H18B 109.5
O2 C18 H18C 109.5
H18A C18 H18C 109.5
H18B C18 H18C 109.5
C17 C19 H19A 120.0
C17 C19 H19B 120.0
H19A C19 H19B 120.0

loop_
_geom_bond_atom_site_label_1
_geom_bond_atom_site_label_2
_geom_bond_distance
O1 C10 1.219(3)
O2 C13 1.366(3)
O2 C18 1.426(3)
O3 C1 1.372(3)
O3 C8 1.426(3)
O4 C6 1.364(3)
O4 C7 1.433(3)
C1 C2 1.381(3)
C1 C6 1.410(3)
C2 C3 1.397(3)
C2 H2 0.9300
C3 C4 1.374(3)
C3 C9 1.438(3)
C4 C5 1.387(3)
C4 H4 0.9300
C5 C6 1.381(3)
C5 H5 0.9300
C7 H7A 0.9600
C7 H7B 0.9600
C7 H7C 0.9600
C8 H8A 0.9600
C8 H8B 0.9600
C8 H8C 0.9600
C9 C10 1.387(3)
C9 C17 1.424(3)
C10 C11 1.483(3)
C11 C16 1.386(3)
C11 C12 1.388(3)
C12 C13 1.392(3)
C12 H12 0.9300
C13 C14 1.404(3)
C14 C15 1.381(3)
C14 H14 0.9300
C15 C16 1.391(3)
C15 H15 0.9300
C16 C17 1.475(3)
C17 C19 1.321(4)
C18 H18A 0.9600
C18 H18B 0.9600
C18 H18C 0.9600
C19 H19A 0.9300
C19 H19B 0.9300

loop_
_geom_torsion_atom_site_label_1
_geom_torsion_atom_site_label_2
_geom_torsion_atom_site_label_3
_geom_torsion_atom_site_label_4
_geom_torsion
C8 O3 C1 C2 1.0(3)
C8 O3 C1 C6 -179.8(2)
O3 C1 C2 C3 179.3(2)
C6 C1 C2 C3 0.1(3)
C1 C2 C3 C4 0.5(4)
C1 C2 C3 C9 -179.9(2)
C2 C3 C4 C5 -0.6(4)
C9 C3 C4 C5 179.7(2)
C3 C4 C5 C6 0.2(4)
C7 O4 C6 C5 -0.5(3)
C7 O4 C6 C1 -179.3(2)
C4 C5 C6 O4 -178.5(2)
C4 C5 C6 C1 0.4(4)
O3 C1 C6 O4 -0.8(3)
C2 C1 C6 O4 178.4(2)
O3 C1 C6 C5 -179.8(2)
C2 C1 C6 C5 -0.5(3)
C4 C3 C9 C10 110.3(3)
C2 C3 C9 C10 -69.4(3)
C4 C3 C9 C17 -69.7(3)
C2 C3 C9 C17 110.7(3)
C17 C9 C10 O1 179.3(2)
C3 C9 C10 O1 -0.7(4)
C17 C9 C10 C11 -0.1(2)
C3 C9 C10 C11 179.9(2)
O1 C10 C11 C16 -178.8(2)
C9 C10 C11 C16 0.6(2)
O1 C10 C11 C12 -0.2(4)
C9 C10 C11 C12 179.2(2)
C16 C11 C12 C13 0.8(3)
C10 C11 C12 C13 -177.6(2)
C18 O2 C13 C12 4.8(3)
C18 O2 C13 C14 -176.8(2)
C11 C12 C13 O2 177.0(2)
C11 C12 C13 C14 -1.4(3)
O2 C13 C14 C15 -177.0(2)
C12 C13 C14 C15 1.5(3)
C13 C14 C15 C16 -0.9(3)
C12 C11 C16 C15 -0.3(3)
C10 C11 C16 C15 178.4(2)
C12 C11 C16 C17 -179.5(2)
C10 C11 C16 C17 -0.8(2)
C14 C15 C16 C11 0.3(3)
C14 C15 C16 C17 179.3(2)
C10 C9 C17 C19 179.0(2)
C3 C9 C17 C19 -1.1(4)
C10 C9 C17 C16 -0.3(3)
C3 C9 C17 C16 179.6(2)
C11 C16 C17 C19 -178.6(3)
C15 C16 C17 C19 2.3(4)
C11 C16 C17 C9 0.7(2)
C15 C16 C17 C9 -178.3(2)
